data_2205833
loop_
_publ_author_name
'Jin, Long-Fei'
'Xiao, Feng-Ping'

_publ_section_title
;
 Ethyl 3,5-dinitrosalicylate
;
_journal_issue 5
_journal_name_full 'Acta Crystallographica Section E'
_journal_page_first o1263
_journal_page_last o1264
_journal_paper_doi 10.1107/S160053680501041X
_journal_volume 61
_journal_year 2005
_chemical_formula_iupac 'C9 H8 N2 O7'
_chemical_formula_moiety 'C9 H8 N2 O7'
_chemical_formula_sum 'C9 H8 N2 O7'
_chemical_formula_weight 256.17
_chemical_name_systematic
;
Ethyl 3,5-dinitro salicylate
;
_space_group_IT_number 19
_symmetry_cell_setting orthorhombic
_symmetry_space_group_name_Hall 'P 2ac 2ab'
_symmetry_space_group_name_H-M 'P 21 21 21'
_atom_sites_solution_hydrogens geom
_atom_sites_solution_primary direct
_atom_sites_solution_secondary difmap
_audit_creation_method SHELXL-97
_cell_angle_alpha 90.00
_cell_angle_beta 90.00
_cell_angle_gamma 90.00
_cell_formula_units_Z 4
_cell_length_a 6.2128(7)
_cell_length_b 10.0405(11)
_cell_length_c 17.4701(19)
_cell_measurement_reflns_used 1569
_cell_measurement_temperature 293(2)
_cell_measurement_theta_max 20.79
_cell_measurement_theta_min 2.33
_cell_volume 1089.8(2)
_computing_cell_refinement SMART
_computing_data_collection 'SMART (Bruker, 2001)'
_computing_data_reduction 'SAINT (Bruker, 2001)'
_computing_molecular_graphics 'SHELXTL-NT (Bruker, 2001)'
_computing_publication_material SHELXTL-NT
_computing_structure_refinement 'SHELXL97 (Sheldrick, 1997)'
_computing_structure_solution 'SHELXS97 (Sheldrick, 1997)'
_diffrn_ambient_temperature 293(2)
_diffrn_measured_fraction_theta_full 0.996
_diffrn_measured_fraction_theta_max 0.996
_diffrn_measurement_device_type 'Bruker SMART APEX CCD area-detector'
_diffrn_measurement_method '\f and \w scans'
_diffrn_radiation_monochromator graphite
_diffrn_radiation_source 'fine-focus sealed tube'
_diffrn_radiation_type MoK\a
_diffrn_radiation_wavelength 0.71073
_diffrn_reflns_av_R_equivalents 0.0000
_diffrn_reflns_av_sigmaI/netI 0.0274
_diffrn_reflns_limit_h_max 8
_diffrn_reflns_limit_h_min 0
_diffrn_reflns_limit_k_max 13
_diffrn_reflns_limit_k_min 0
_diffrn_reflns_limit_l_max 22
_diffrn_reflns_limit_l_min 0
_diffrn_reflns_number 7236
_diffrn_reflns_theta_full 27.50
_diffrn_reflns_theta_max 27.50
_diffrn_reflns_theta_min 2.33
_exptl_absorpt_coefficient_mu 0.138
_exptl_absorpt_correction_type none
_exptl_crystal_colour colourless
_exptl_crystal_density_diffrn 1.561
_exptl_crystal_density_method 'not measured'
_exptl_crystal_description block
_exptl_crystal_F_000 528
_exptl_crystal_size_max 0.24
_exptl_crystal_size_mid 0.20
_exptl_crystal_size_min 0.20
_refine_diff_density_max 0.169
_refine_diff_density_min -0.156
_refine_ls_extinction_method none
_refine_ls_goodness_of_fit_ref 1.088
_refine_ls_hydrogen_treatment mixed
_refine_ls_matrix_type full
_refine_ls_number_parameters 168
_refine_ls_number_reflns 1461
_refine_ls_number_restraints 1
_refine_ls_restrained_S_all 1.088
_refine_ls_R_factor_all 0.0699
_refine_ls_R_factor_gt 0.0501
_refine_ls_shift/su_max 0.000
_refine_ls_shift/su_mean 0.000
_refine_ls_structure_factor_coef Fsqd
_refine_ls_weighting_details 'calc w=1/[\s^2^(Fo^2^)+(0.063P)^2^+0.0949P] where P=(Fo^2^+2Fc^2^)/3'
_refine_ls_weighting_scheme calc
_refine_ls_wR_factor_gt 0.1164
_refine_ls_wR_factor_ref 0.1264
_reflns_number_gt 1121
_reflns_number_total 1461
_reflns_threshold_expression I>2\s(I)
_cod_data_source_file ww6364.cif
_cod_data_source_block I
_cod_depositor_comments
;
The following automatic conversions were performed:
'_symmetry_cell_setting' value 'Orthorhombic' changed to 'orthorhombic'
according to '/home/saulius/struct/CIF-dictionaries/cif_core.dic'
dictionary named 'cif_core.dic' version 2.4.1 from 2010-06-29.

Automatic conversion script
Id: cif_fix_enum 1527 2010-12-29 10:47:43Z saulius 

The following automatic conversions were performed:

'_symmetry_cell_setting' value 'Orthorhombic' changed to
'orthorhombic' according to
/home/saulius/struct/CIF-dictionaries/cif_core.dic dictionary named
'cif_core.dic' version 2.4.1 from 2010-06-29.

Automatic conversion script
Id: cif_fix_values 1715 2011-07-08 13:25:40Z adriana 
;
_cod_original_sg_symbol_H-M ' P 21 21 21 '
_cod_database_code 2205833
_cod_database_fobs_code 2205833

loop_
_symmetry_equiv_pos_as_xyz
'x, y, z'
'-x+1/2, -y, z+1/2'
'-x, y+1/2, -z+1/2'
'x+1/2, -y+1/2, -z'

loop_
_atom_site_label
_atom_site_fract_x
_atom_site_fract_y
_atom_site_fract_z
_atom_site_U_iso_or_equiv
_atom_site_adp_type
_atom_site_calc_flag
_atom_site_refinement_flags
_atom_site_occupancy
_atom_site_type_symbol
O2 0.2623(4) 0.5395(3) 0.78195(14) 0.0660(7) Uani d . 1 O
O3 0.3934(4) 0.5479(3) 0.64371(15) 0.0630(7) Uani d D 1 O
C4 0.8964(5) 0.7332(3) 0.64309(16) 0.0443(7) Uani d . 1 C
H4 0.9983 0.7642 0.6084 0.053 Uiso calc R 1 H
O1 0.4711(4) 0.6242(3) 0.87424(14) 0.0618(7) Uani d . 1 O
C6 0.7655(5) 0.7157(3) 0.77198(18) 0.0436(7) Uani d . 1 C
H6 0.7822 0.7352 0.8237 0.052 Uiso calc R 1 H
O6 1.2408(4) 0.8641(3) 0.70021(15) 0.0693(7) Uani d . 1 O
C1 0.5916(5) 0.6442(3) 0.74769(16) 0.0432(7) Uani d . 1 C
C7 0.4267(6) 0.5966(3) 0.8023(2) 0.0503(8) Uani d . 1 C
N2 1.1011(5) 0.8367(3) 0.74577(15) 0.0525(7) Uani d . 1 N
C5 0.9161(5) 0.7589(3) 0.71981(17) 0.0435(7) Uani d . 1 C
N1 0.7077(5) 0.6329(3) 0.53624(16) 0.0604(8) Uani d . 1 N
C3 0.7214(5) 0.6601(3) 0.61884(16) 0.0459(7) Uani d . 1 C
O7 1.1065(5) 0.8696(3) 0.81301(14) 0.0816(9) Uani d . 1 O
C2 0.5643(5) 0.6141(3) 0.66915(18) 0.0446(7) Uani d . 1 C
O4 0.6180(5) 0.5333(3) 0.51498(15) 0.0869(9) Uani d . 1 O
C9 0.3703(9) 0.6438(5) 1.0044(2) 0.0953(15) Uani d . 1 C
H9A 0.5156 0.6205 1.0175 0.143 Uiso calc R 1 H
H9B 0.2747 0.6134 1.0438 0.143 Uiso calc R 1 H
H9C 0.3587 0.7388 0.9995 0.143 Uiso calc R 1 H
O5 0.7897(5) 0.7143(4) 0.49359(15) 0.0939(11) Uani d . 1 O
C8 0.3121(8) 0.5808(5) 0.9316(2) 0.0810(13) Uani d . 1 C
H8A 0.1685 0.6077 0.9162 0.097 Uiso calc R 1 H
H8B 0.3147 0.4846 0.9366 0.097 Uiso calc R 1 H
H3 0.325(10) 0.548(6) 0.685(2) 0.16(3) Uiso d D 1 H

loop_
_atom_site_aniso_label
_atom_site_aniso_U_11
_atom_site_aniso_U_22
_atom_site_aniso_U_33
_atom_site_aniso_U_12
_atom_site_aniso_U_13
_atom_site_aniso_U_23
O2 0.0545(15) 0.0678(16) 0.0756(16) -0.0176(15) 0.0014(13) -0.0005(13)
O3 0.0509(14) 0.0741(16) 0.0641(16) -0.0165(14) -0.0087(13) -0.0092(13)
C4 0.0428(16) 0.0443(16) 0.0458(16) 0.0035(15) -0.0017(14) 0.0039(13)
O1 0.0574(14) 0.0724(17) 0.0555(14) -0.0151(13) 0.0086(12) 0.0020(12)
C6 0.0472(18) 0.0396(15) 0.0438(15) 0.0001(14) -0.0024(15) -0.0001(13)
O6 0.0543(14) 0.0729(17) 0.0806(17) -0.0209(15) 0.0118(15) -0.0135(13)
C1 0.0428(16) 0.0372(15) 0.0496(16) 0.0012(15) -0.0024(15) 0.0006(12)
C7 0.050(2) 0.0438(17) 0.057(2) -0.0033(17) 0.0024(17) 0.0022(14)
N2 0.0513(16) 0.0497(16) 0.0563(17) -0.0076(15) -0.0063(15) -0.0027(13)
C5 0.0419(16) 0.0372(15) 0.0513(17) -0.0014(15) -0.0059(14) -0.0007(13)
N1 0.0539(18) 0.078(2) 0.0498(16) -0.0015(18) -0.0083(16) -0.0038(16)
C3 0.0455(17) 0.0484(17) 0.0438(16) 0.0073(16) -0.0083(15) 0.0011(13)
O7 0.088(2) 0.097(2) 0.0596(16) -0.0405(19) -0.0106(16) -0.0104(15)
C2 0.0390(17) 0.0413(16) 0.0535(17) 0.0017(15) -0.0060(14) -0.0018(13)
O4 0.091(2) 0.097(2) 0.0723(17) -0.020(2) -0.0051(17) -0.0297(16)
C9 0.094(3) 0.122(4) 0.070(3) -0.015(3) 0.012(3) 0.002(3)
O5 0.092(2) 0.138(3) 0.0508(14) -0.038(2) -0.0063(16) 0.0148(17)
C8 0.078(3) 0.097(3) 0.068(3) -0.026(3) 0.024(2) 0.005(2)

loop_
_atom_type_symbol
_atom_type_description
_atom_type_scat_dispersion_real
_atom_type_scat_dispersion_imag
_atom_type_scat_source
C C 0.0033 0.0016 'International Tables Vol C Tables 4.2.6.8 and 6.1.1.4'
H H 0.0000 0.0000 'International Tables Vol C Tables 4.2.6.8 and 6.1.1.4'
N N 0.0061 0.0033 'International Tables Vol C Tables 4.2.6.8 and 6.1.1.4'
O O 0.0106 0.0060 'International Tables Vol C Tables 4.2.6.8 and 6.1.1.4'

loop_
_geom_angle_atom_site_label_1
_geom_angle_atom_site_label_2
_geom_angle_atom_site_label_3
_geom_angle
_geom_angle_publ_flag
C2 O3 H3 97(5) ?
C5 C4 C3 118.1(3) ?
C5 C4 H4 121.0 ?
C3 C4 H4 121.0 ?
C7 O1 C8 116.6(3) yes
C1 C6 C5 119.9(3) ?
C1 C6 H6 120.0 ?
C5 C6 H6 120.0 ?
C6 C1 C2 120.6(3) ?
C6 C1 C7 121.2(3) ?
C2 C1 C7 118.2(3) ?
O2 C7 O1 123.4(3) yes
O2 C7 C1 122.8(3) ?
O1 C7 C1 113.7(3) yes
O6 N2 O7 123.6(3) ?
O6 N2 C5 118.8(3) ?
O7 N2 C5 117.6(3) ?
C4 C5 C6 121.9(3) ?
C4 C5 N2 118.2(3) ?
C6 C5 N2 119.9(3) ?
O4 N1 O5 124.2(3) ?
O4 N1 C3 119.0(3) ?
O5 N1 C3 116.8(3) ?
C4 C3 C2 122.4(3) ?
C4 C3 N1 116.5(3) ?
C2 C3 N1 121.1(3) ?
O3 C2 C3 121.0(3) ?
O3 C2 C1 121.8(3) ?
C3 C2 C1 117.1(3) yes
C8 C9 H9A 109.5 ?
C8 C9 H9B 109.5 ?
H9A C9 H9B 109.5 ?
C8 C9 H9C 109.5 ?
H9A C9 H9C 109.5 ?
H9B C9 H9C 109.5 ?
C9 C8 O1 107.4(4) ?
C9 C8 H8A 110.2 ?
O1 C8 H8A 110.2 ?
C9 C8 H8B 110.2 ?
O1 C8 H8B 110.2 ?
H8A C8 H8B 108.5 ?

loop_
_geom_bond_atom_site_label_1
_geom_bond_atom_site_label_2
_geom_bond_distance
_geom_bond_publ_flag
O2 C7 1.224(4) yes
O3 C2 1.329(4) yes
O3 H3 0.83(2) ?
C4 C5 1.371(4) ?
C4 C3 1.378(5) ?
C4 H4 0.9300 ?
O1 C7 1.316(4) yes
O1 C8 1.473(4) yes
C6 C1 1.364(5) ?
C6 C5 1.376(4) ?
C6 H6 0.9300 ?
O6 N2 1.211(4) ?
C1 C2 1.414(4) ?
C1 C7 1.480(4) yes
N2 O7 1.220(3) ?
N2 C5 1.462(4) yes
N1 O4 1.204(4) ?
N1 O5 1.219(4) ?
N1 C3 1.471(4) yes
C3 C2 1.392(4) ?
C9 C8 1.466(6) yes
C9 H9A 0.9600 ?
C9 H9B 0.9600 ?
C9 H9C 0.9600 ?
C8 H8A 0.9700 ?
C8 H8B 0.9700 ?

loop_
_geom_hbond_atom_site_label_D
_geom_hbond_atom_site_label_H
_geom_hbond_atom_site_label_A
_geom_hbond_distance_DH
_geom_hbond_distance_HA
_geom_hbond_distance_DA
_geom_hbond_angle_DHA
_geom_hbond_publ_flag
O3 H3 O2 0.83(2) 1.75(3) 2.550(4) 162(7) yes

loop_
_geom_torsion_atom_site_label_1
_geom_torsion_atom_site_label_2
_geom_torsion_atom_site_label_3
_geom_torsion_atom_site_label_4
_geom_torsion
_geom_torsion_publ_flag
C5 C6 C1 C2 -0.1(5) ?
C5 C6 C1 C7 -179.9(3) ?
C8 O1 C7 O2 1.0(5) ?
C8 O1 C7 C1 179.4(3) yes
C6 C1 C7 O2 175.4(3) ?
C2 C1 C7 O2 -4.5(5) ?
C6 C1 C7 O1 -3.1(4) ?
C2 C1 C7 O1 177.1(3) ?
C3 C4 C5 C6 -1.1(5) ?
C3 C4 C5 N2 -179.8(3) ?
C1 C6 C5 C4 0.6(5) ?
C1 C6 C5 N2 179.3(3) ?
O6 N2 C5 C4 -7.4(4) ?
O7 N2 C5 C4 173.3(3) yes
O6 N2 C5 C6 173.8(3) yes
O7 N2 C5 C6 -5.5(4) ?
C5 C4 C3 C2 1.1(4) ?
C5 C4 C3 N1 -179.1(3) ?
O4 N1 C3 C4 151.2(3) ?
O5 N1 C3 C4 -28.6(4) yes
O4 N1 C3 C2 -28.9(5) yes
O5 N1 C3 C2 151.2(3) ?
C4 C3 C2 O3 177.5(3) ?
N1 C3 C2 O3 -2.4(5) ?
C4 C3 C2 C1 -0.5(5) ?
N1 C3 C2 C1 179.6(3) ?
C6 C1 C2 O3 -178.0(3) ?
C7 C1 C2 O3 1.9(5) ?
C6 C1 C2 C3 0.0(5) ?
C7 C1 C2 C3 179.9(3) ?
C7 O1 C8 C9 -168.9(4) yes

loop_
_cod_related_entry_id
_cod_related_entry_database
_cod_related_entry_code
1 ChemSpider 3025680
